data_2241822
loop_
_publ_author_name
'Maschmeyer, Elizabeth M.'
'Sanjeewa, Liurukara D.'
'Ranmohotti, Kulugammana G. S.'

_publ_section_title
;
 Crystal structure of BaMnB~2~O~5~ containing structurally isolated
 manganese oxide sheets
;
_journal_coeditor_code WM5306
_journal_issue 9
_journal_name_full 'Acta Crystallographica Section E'
_journal_page_first 1315
_journal_page_last 1320
_journal_paper_doi 10.1107/S2056989016013074
_journal_volume 72
_journal_year 2016
_chemical_formula_iupac 'Ba Mn B2 O5'
_chemical_formula_sum 'B2 Ba Mn O5'
_chemical_formula_weight 293.90
_chemical_name_systematic
;
Barium manganese(II) pyroborate
;
_space_group_crystal_system monoclinic
_space_group_IT_number 14
_space_group_name_Hall '-P 2ybc'
_space_group_name_H-M_alt 'P 1 21/c 1'
_symmetry_space_group_name_Hall '-P 2ybc'
_symmetry_space_group_name_H-M 'P 1 21/c 1'
_audit_creation_method SHELXL-2014/7
_cell_angle_alpha 90
_cell_angle_beta 92.87(3)
_cell_angle_gamma 90
_cell_formula_units_Z 4
_cell_length_a 8.2868(17)
_cell_length_b 8.6570(17)
_cell_length_c 6.5263(13)
_cell_measurement_reflns_used 3139
_cell_measurement_temperature 300(2)
_cell_measurement_theta_max 29.5736
_cell_measurement_theta_min 3.1243
_cell_volume 467.60(16)
_computing_cell_refinement
;
CrystalClear (Rigaku, 2006)
;
_computing_data_collection
;
CrystalClear (Rigaku, 2006)
;
_computing_data_reduction
;
CrystalClear (Rigaku, 2006)
;
_computing_molecular_graphics
;
DIAMOND (Brandenburg, 1999)
;
_computing_publication_material
;
publCIF (Westrip, 2010)
;
_computing_structure_refinement
;
SHELXL2014 (Sheldrick, 2015b)
;
_computing_structure_solution
;
SHELXT (Sheldrick, 2015a)
;
_diffrn_ambient_temperature 300(2)
_diffrn_measured_fraction_theta_full 0.998
_diffrn_measured_fraction_theta_max 0.998
_diffrn_measurement_device_type 'Rigaku AFC8S'
_diffrn_measurement_method '\w scans'
_diffrn_radiation_type MoK\a
_diffrn_radiation_wavelength 0.71073
_diffrn_reflns_av_R_equivalents 0.0523
_diffrn_reflns_limit_h_max 9
_diffrn_reflns_limit_h_min -9
_diffrn_reflns_limit_k_max 10
_diffrn_reflns_limit_k_min -10
_diffrn_reflns_limit_l_max 7
_diffrn_reflns_limit_l_min -7
_diffrn_reflns_number 3807
_diffrn_reflns_theta_full 25.149
_diffrn_reflns_theta_max 25.149
_diffrn_reflns_theta_min 3.406
_diffrn_standards_interval_count 1
_diffrn_standards_interval_time 12
_diffrn_standards_number 1
_exptl_absorpt_coefficient_mu 10.989
_exptl_absorpt_correction_T_max 0.808
_exptl_absorpt_correction_T_min 0.518
_exptl_absorpt_correction_type multi-scan
_exptl_absorpt_process_details
;
(<i>REQAB</i>; Rigaku, 1998)
;
_exptl_crystal_colour Pink
_exptl_crystal_density_diffrn 4.175
_exptl_crystal_density_method 'not measured'
_exptl_crystal_description prismatic
_exptl_crystal_F_000 524
_exptl_crystal_size_max 0.170
_exptl_crystal_size_mid 0.050
_exptl_crystal_size_min 0.020
_refine_diff_density_max 0.817
_refine_diff_density_min -0.982
_refine_ls_extinction_coef 0.0061(7)
_refine_ls_extinction_expression Fc^*^=kFc[1+0.001xFc^2^\l^3^/sin(2\q)]^-1/4^
_refine_ls_extinction_method
;
SHELXL2014 (Sheldrick, 2015b)
;
_refine_ls_goodness_of_fit_ref 1.098
_refine_ls_matrix_type full
_refine_ls_number_parameters 83
_refine_ls_number_reflns 830
_refine_ls_number_restraints 0
_refine_ls_restrained_S_all 1.098
_refine_ls_R_factor_all 0.0289
_refine_ls_R_factor_gt 0.0248
_refine_ls_shift/su_max 0.005
_refine_ls_shift/su_mean 0.001
_refine_ls_structure_factor_coef Fsqd
_refine_ls_weighting_details 'w=1/[\s^2^(Fo^2^)+(0.0315P)^2^] where P=(Fo^2^+2Fc^2^)/3'
_refine_ls_weighting_scheme calc
_refine_ls_wR_factor_gt 0.0552
_refine_ls_wR_factor_ref 0.0564
_reflns_number_gt 777
_reflns_number_total 830
_reflns_threshold_expression 'I > 2\s(I)'
_cod_data_source_file wm5306sup1.cif
_cod_data_source_block I
_cod_database_code 2241822
_shelx_space_group_comment
;
The symmetry employed for this shelxl refinement is uniquely defined
by the following loop, which should always be used as a source of
symmetry information in preference to the above space-group names.
They are only intended as comments.
;
_shelx_estimated_absorpt_t_min 0.257
_shelx_estimated_absorpt_t_max 0.810

loop_
_space_group_symop_operation_xyz
'x, y, z'
'-x, y+1/2, -z+1/2'
'-x, -y, -z'
'x, -y-1/2, z-1/2'

loop_
_atom_site_type_symbol
_atom_site_label
_atom_site_fract_x
_atom_site_fract_y
_atom_site_fract_z
_atom_site_U_iso_or_equiv
_atom_site_adp_type
_atom_site_calc_flag
_atom_site_occupancy
Ba Ba1 0.14891(4) 0.07969(4) 0.22488(5) 0.00932(16) Uani d 1
Mn Mn1 0.53148(10) 0.18805(10) 0.02929(12) 0.0087(2) Uani d 1
B B1 0.1784(8) -0.2828(7) 0.1447(10) 0.0100(13) Uani d 1
B B2 0.2960(8) 0.4492(7) 0.1980(10) 0.0115(13) Uani d 1
O O1 0.3314(5) 0.3308(4) 0.0723(6) 0.0133(9) Uani d 1
O O2 0.3587(5) 0.0300(4) -0.1080(6) 0.0126(9) Uani d 1
O O3 0.3228(5) -0.2185(4) 0.2184(6) 0.0106(8) Uani d 1
O O4 0.0457(5) -0.2018(4) 0.0939(6) 0.0110(8) Uani d 1
O O5 -0.1725(5) 0.0536(4) 0.3763(6) 0.0109(8) Uani d 1

loop_
_atom_site_aniso_label
_atom_site_aniso_U_11
_atom_site_aniso_U_22
_atom_site_aniso_U_33
_atom_site_aniso_U_12
_atom_site_aniso_U_13
_atom_site_aniso_U_23
Ba1 0.0103(2) 0.0088(2) 0.0088(2) 0.00002(12) -0.00031(13) -0.00026(13)
Mn1 0.0094(5) 0.0080(4) 0.0086(5) 0.0000(3) -0.0006(3) -0.0001(3)
B1 0.006(3) 0.013(3) 0.011(3) -0.002(3) 0.000(2) 0.002(3)
B2 0.010(3) 0.011(3) 0.014(3) 0.005(3) 0.000(3) -0.003(3)
O1 0.012(2) 0.015(2) 0.013(2) 0.0056(17) -0.0030(17) -0.0054(17)
O2 0.017(2) 0.0073(18) 0.012(2) -0.0008(16) -0.0055(17) -0.0004(16)
O3 0.0108(19) 0.0109(19) 0.010(2) -0.0023(16) -0.0002(16) 0.0011(16)
O4 0.012(2) 0.009(2) 0.012(2) 0.0033(16) 0.0004(16) -0.0018(16)
O5 0.013(2) 0.0075(19) 0.012(2) 0.0010(16) -0.0036(16) 0.0006(16)

loop_
_atom_type_symbol
_atom_type_description
_atom_type_scat_dispersion_real
_atom_type_scat_dispersion_imag
_atom_type_scat_source
B B 0.0013 0.0007 'International Tables Vol C Tables 4.2.6.8 and 6.1.1.4'
O O 0.0106 0.0060 'International Tables Vol C Tables 4.2.6.8 and 6.1.1.4'
Mn Mn 0.3368 0.7283 'International Tables Vol C Tables 4.2.6.8 and 6.1.1.4'
Ba Ba -0.3244 2.2819 'International Tables Vol C Tables 4.2.6.8 and 6.1.1.4'

loop_
_geom_angle_atom_site_label_1
_geom_angle_atom_site_label_2
_geom_angle_atom_site_label_3
_geom_angle_site_symmetry_1
_geom_angle_site_symmetry_3
_geom_angle
O4 Ba1 O1 . 4_566 131.36(11)
O4 Ba1 O4 . 3 86.77(11)
O1 Ba1 O4 4_566 3 141.16(11)
O4 Ba1 O4 . 2 124.37(5)
O1 Ba1 O4 4_566 2 76.50(12)
O4 Ba1 O4 3 2 74.51(8)
O4 Ba1 O5 . 3_556 85.98(11)
O1 Ba1 O5 4_566 3_556 49.87(11)
O4 Ba1 O5 3 3_556 148.29(11)
O4 Ba1 O5 2 3_556 84.37(11)
O4 Ba1 O1 . . 137.70(12)
O1 Ba1 O1 4_566 . 78.21(9)
O4 Ba1 O1 3 . 75.33(12)
O4 Ba1 O1 2 . 87.65(11)
O5 Ba1 O1 3_556 . 127.91(11)
O4 Ba1 O2 . . 79.67(11)
O1 Ba1 O2 4_566 . 109.48(11)
O4 Ba1 O2 3 . 80.88(11)
O4 Ba1 O2 2 . 143.59(11)
O5 Ba1 O2 3_556 . 127.79(11)
O1 Ba1 O2 . . 60.05(11)
O4 Ba1 O5 . . 75.88(11)
O1 Ba1 O5 4_566 . 102.48(11)
O4 Ba1 O5 3 . 77.04(12)
O4 Ba1 O5 2 . 49.20(11)
O5 Ba1 O5 3_556 . 71.25(13)
O1 Ba1 O5 . . 133.67(10)
O2 Ba1 O5 . . 147.72(11)
O4 Ba1 O3 . . 49.93(11)
O1 Ba1 O3 4_566 . 90.55(11)
O4 Ba1 O3 3 . 125.91(11)
O4 Ba1 O3 2 . 153.01(10)
O5 Ba1 O3 3_556 . 69.38(11)
O1 Ba1 O3 . . 113.11(11)
O2 Ba1 O3 . . 63.01(10)
O5 Ba1 O3 . . 113.20(11)
O3 Mn1 O1 3_655 . 121.48(15)
O3 Mn1 O2 3_655 . 99.07(15)
O1 Mn1 O2 . . 85.17(16)
O3 Mn1 O2 3_655 3_655 92.39(15)
O1 Mn1 O2 . 3_655 144.52(16)
O2 Mn1 O2 . 3_655 78.77(16)
O3 Mn1 O3 3_655 2_655 102.81(15)
O1 Mn1 O3 . 2_655 95.36(15)
O2 Mn1 O3 . 2_655 153.85(15)
O2 Mn1 O3 3_655 2_655 86.12(14)
O1 B2 O2 . 4_566 125.6(5)
O1 B2 O5 . 2 116.5(5)
O2 B2 O5 4_566 2 117.8(5)
B2 O1 Mn1 . . 136.3(4)
B2 O1 Ba1 . 4_565 99.1(3)
Mn1 O1 Ba1 . 4_565 117.24(16)
B2 O1 Ba1 . . 103.3(3)
Mn1 O1 Ba1 . . 91.97(13)
Ba1 O1 Ba1 4_565 . 102.80(13)
B2 O2 Mn1 4_565 . 121.5(4)
B2 O2 Mn1 4_565 3_655 118.6(4)
Mn1 O2 Mn1 . 3_655 101.23(16)
B2 O2 Ba1 4_565 . 117.8(4)
Mn1 O2 Ba1 . . 90.29(13)
Mn1 O2 Ba1 3_655 . 102.44(14)
B1 O3 Mn1 . 3_655 107.8(4)
B1 O3 Mn1 . 2_645 123.9(3)
Mn1 O3 Mn1 3_655 2_645 108.48(17)
B1 O3 Ba1 . . 86.7(3)
Mn1 O3 Ba1 3_655 . 101.68(14)
Mn1 O3 Ba1 2_645 . 124.92(15)
B1 O4 Ba1 . . 98.7(3)
B1 O4 Ba1 . 3 145.9(4)
Ba1 O4 Ba1 . 3 93.23(11)
B1 O4 Ba1 . 2_545 91.4(3)
Ba1 O4 Ba1 . 2_545 131.11(15)
Ba1 O4 Ba1 3 2_545 104.46(13)
B1 O5 B2 2 2_545 125.1(5)
B1 O5 Ba1 2 3_556 119.5(3)
B2 O5 Ba1 2_545 3_556 93.9(3)
B1 O5 Ba1 2 . 85.3(3)
B2 O5 Ba1 2_545 . 126.0(3)
Ba1 O5 Ba1 3_556 . 108.75(13)

loop_
_geom_bond_atom_site_label_1
_geom_bond_atom_site_label_2
_geom_bond_site_symmetry_2
_geom_bond_distance
Ba1 O4 . 2.707(4)
Ba1 O1 4_566 2.772(4)
Ba1 O4 3 2.777(4)
Ba1 O4 2 2.787(4)
Ba1 O5 3_556 2.845(4)
Ba1 O1 . 2.855(4)
Ba1 O2 . 2.882(4)
Ba1 O5 . 2.896(4)
Ba1 O3 . 2.958(4)
Mn1 O3 3_655 2.082(4)
Mn1 O1 . 2.098(4)
Mn1 O2 . 2.144(4)
Mn1 O2 3_655 2.147(4)
Mn1 O3 2_655 2.151(4)
B1 O4 . 1.332(8)
B1 O3 . 1.384(7)
B1 O5 2_545 1.423(7)
B2 O1 . 1.354(7)
B2 O2 4_566 1.357(8)
B2 O5 2 1.432(7)

_cod_database_fobs_code 2241822
